data_4504051
loop_
_publ_author_name
'Lin, Zheng-Zhong'
'Jiang, Fei-Long'
'Chen, Lian'
'Yue, Cheng-Yang'
'Yuan, Da-Qiang'
'Lan, An-Jian'
'Hong, Mao-Chun'

_publ_section_title
;
 A Highly Symmetric Porous Framework with Multi-intersecting Open Channels
;
_journal_issue 9
_journal_name_full 'Crystal Growth &amp; Design'
_journal_page_first 1712
_journal_paper_doi 10.1021/cg060732o
_journal_volume 7
_journal_year 2007
_chemical_formula_moiety '4(C12 H4 In O8), O4'
_chemical_formula_sum 'C111 H188 In6 N6 O88'
_chemical_formula_weight 3703.59
_chemical_name_systematic
; 
 ? 
;
_space_group_IT_number 220
_symmetry_cell_setting cubic
_symmetry_space_group_name_Hall 'I -4bd 2c 3'
_symmetry_space_group_name_H-M 'I -4 3 d'
_atom_sites_solution_hydrogens geom
_atom_sites_solution_primary direct
_atom_sites_solution_secondary difmap
_audit_creation_method SHELXL-97
_cell_angle_alpha 90.00
_cell_angle_beta 90.00
_cell_angle_gamma 90.00
_cell_formula_units_Z 2
_cell_length_a 20.3732(8)
_cell_length_b 20.3732(8)
_cell_length_c 20.3732(8)
_cell_measurement_reflns_used 10523
_cell_measurement_temperature 293(2)
_cell_measurement_theta_max 28.2812
_cell_measurement_theta_min 1.4131
_cell_volume 8456.2(6)
_computing_cell_refinement 'CrystalClear (Rigaku Corp., 2000)'
_computing_data_collection 'CrystalClear (Rigaku Corp., 2000)'
_computing_data_reduction 'CrystalClear (Rigaku Corp., 2000)'
_computing_structure_refinement 'SHELXL-97 (Sheldrick, 1997)'
_computing_structure_solution 'SHELXS-97 (Sheldrick, 1990)'
_diffrn_ambient_temperature 293(2)
_diffrn_detector_area_resol_mean 14.6306
_diffrn_measured_fraction_theta_full 0.998
_diffrn_measured_fraction_theta_max 0.998
_diffrn_measurement_device_type
;
Mercury70 (2x2 bin mode)
;
_diffrn_measurement_method dtprofit.ref
_diffrn_radiation_monochromator graphite
_diffrn_radiation_source 'fine-focus sealed tube'
_diffrn_radiation_type MoK\a
_diffrn_radiation_wavelength 0.71073
_diffrn_reflns_av_R_equivalents 0.0801
_diffrn_reflns_av_sigmaI/netI 0.0275
_diffrn_reflns_limit_h_max 27
_diffrn_reflns_limit_h_min -14
_diffrn_reflns_limit_k_max 27
_diffrn_reflns_limit_k_min -27
_diffrn_reflns_limit_l_max 27
_diffrn_reflns_limit_l_min -27
_diffrn_reflns_number 33167
_diffrn_reflns_theta_full 28.24
_diffrn_reflns_theta_max 28.24
_diffrn_reflns_theta_min 2.83
_exptl_absorpt_coefficient_mu 0.902
_exptl_absorpt_correction_T_max 0.9563
_exptl_absorpt_correction_T_min 0.8401
_exptl_absorpt_correction_type multi-scan
_exptl_absorpt_process_details '(Rigaku Corp., 2000)'
_exptl_crystal_colour Yellow
_exptl_crystal_density_diffrn 1.455
_exptl_crystal_density_method 'not measured'
_exptl_crystal_description Prism
_exptl_crystal_F_000 3788
_exptl_crystal_size_max 0.2000
_exptl_crystal_size_mid 0.1000
_exptl_crystal_size_min 0.0500
_refine_diff_density_max 0.555
_refine_diff_density_min -0.437
_refine_diff_density_rms 0.124
_refine_ls_abs_structure_details 'Flack H D (1983), Acta Cryst. A39, 876-881'
_refine_ls_abs_structure_Flack 0.01(10)
_refine_ls_extinction_method none
_refine_ls_goodness_of_fit_ref 1.055
_refine_ls_hydrogen_treatment constr
_refine_ls_matrix_type full
_refine_ls_number_parameters 49
_refine_ls_number_reflns 1750
_refine_ls_number_restraints 0
_refine_ls_restrained_S_all 1.055
_refine_ls_R_factor_all 0.0582
_refine_ls_R_factor_gt 0.0570
_refine_ls_shift/su_max 0.000
_refine_ls_shift/su_mean 0.000
_refine_ls_structure_factor_coef Fsqd
_refine_ls_weighting_details 'calc w=1/[\s^2^(Fo^2^)+(0.0400P)^2^+122.7902P] where P=(Fo^2^+2Fc^2^)/3'
_refine_ls_weighting_scheme calc
_refine_ls_wR_factor_gt 0.1477
_refine_ls_wR_factor_ref 0.1484
_reflns_number_gt 1725
_reflns_number_total 1750
_reflns_threshold_expression >2sigma(I)
_cod_data_source_file cg060732osi20070605_042406.cif
_cod_data_source_block 40w
_cod_depositor_comments
;
The following automatic conversions were performed:

'_exptl_absorpt_correction_type' value 'Multi-scan' changed to
'multi-scan' according to
/home/saulius/struct/CIF-dictionaries/cif_core.dic dictionary named
'cif_core.dic' version 2.4.1 from 2010-06-29.

Automatic conversion script
Id: cif_fix_values 1715 2011-07-08 13:25:40Z adriana 
;
_cod_original_sg_symbol_H-M I-43d
_cod_database_code 4504051

loop_
_symmetry_equiv_pos_as_xyz
'x, y, z'
'y+1/4, -x+3/4, -z+1/4'
'-x, -y+1/2, z'
'-y+1/4, x+1/4, -z+3/4'
'-x+1/4, z+1/4, -y+3/4'
'x, -y, -z+1/2'
'-x+3/4, -z+1/4, y+1/4'
'-z+3/4, -y+1/4, x+1/4'
'-x+1/2, y, -z'
'z+1/4, -y+3/4, -x+1/4'
'z, x, y'
'y, z, x'
'-y, -z+1/2, x'
'z, -x, -y+1/2'
'-y+1/2, z, -x'
'-z, -x+1/2, y'
'-z+1/2, x, -y'
'y, -z, -x+1/2'
'-y+3/4, -x+1/4, z+1/4'
'y+1/4, x+1/4, z+1/4'
'x+1/4, -z+3/4, -y+1/4'
'x+1/4, z+1/4, y+1/4'
'-z+1/4, y+1/4, -x+3/4'
'z+1/4, y+1/4, x+1/4'
'x+1/2, y+1/2, z+1/2'
'y+3/4, -x+5/4, -z+3/4'
'-x+1/2, -y+1, z+1/2'
'-y+3/4, x+3/4, -z+5/4'
'-x+3/4, z+3/4, -y+5/4'
'x+1/2, -y+1/2, -z+1'
'-x+5/4, -z+3/4, y+3/4'
'-z+5/4, -y+3/4, x+3/4'
'-x+1, y+1/2, -z+1/2'
'z+3/4, -y+5/4, -x+3/4'
'z+1/2, x+1/2, y+1/2'
'y+1/2, z+1/2, x+1/2'
'-y+1/2, -z+1, x+1/2'
'z+1/2, -x+1/2, -y+1'
'-y+1, z+1/2, -x+1/2'
'-z+1/2, -x+1, y+1/2'
'-z+1, x+1/2, -y+1/2'
'y+1/2, -z+1/2, -x+1'
'-y+5/4, -x+3/4, z+3/4'
'y+3/4, x+3/4, z+3/4'
'x+3/4, -z+5/4, -y+3/4'
'x+3/4, z+3/4, y+3/4'
'-z+3/4, y+3/4, -x+5/4'
'z+3/4, y+3/4, x+3/4'

loop_
_atom_site_label
_atom_site_type_symbol
_atom_site_fract_x
_atom_site_fract_y
_atom_site_fract_z
_atom_site_U_iso_or_equiv
_atom_site_adp_type
_atom_site_occupancy
_atom_site_symmetry_multiplicity
_atom_site_calc_flag
_atom_site_refinement_flags
In1 In 0.5000 0.2500 0.1250 0.0308(2) Uani 1 4 d S
O1 O 0.5538(2) 0.3318(3) 0.0850(2) 0.0385(11) Uani 1 1 d .
O2 O 0.4638(3) 0.3129(3) 0.0316(3) 0.0404(11) Uani 1 1 d .
C2 C 0.5292(3) 0.4040(3) -0.0031(4) 0.0361(13) Uani 1 1 d .
C1 C 0.5148(3) 0.3456(3) 0.0395(3) 0.0323(14) Uani 1 1 d .
C3 C 0.5829(4) 0.4432(3) 0.0108(3) 0.0366(15) Uani 1 1 d .
H3 H 0.6098 0.4338 0.0464 0.044 Uiso 1 1 calc R
O3 O 0.3316(4) 0.3734(3) 0.0485(3) 0.098(10) Uiso 0.25 1 d PR

loop_
_atom_site_aniso_label
_atom_site_aniso_U_11
_atom_site_aniso_U_22
_atom_site_aniso_U_33
_atom_site_aniso_U_23
_atom_site_aniso_U_13
_atom_site_aniso_U_12
In1 0.0312(3) 0.0312(3) 0.0301(5) 0.000 0.000 0.000
O1 0.041(3) 0.042(3) 0.033(2) 0.008(2) -0.007(2) -0.009(2)
O2 0.039(3) 0.043(3) 0.039(3) 0.008(2) -0.003(2) -0.010(2)
C2 0.036(3) 0.038(3) 0.033(3) 0.004(3) -0.005(3) -0.004(2)
C1 0.033(4) 0.032(3) 0.032(3) 0.000(3) -0.002(2) -0.005(3)
C3 0.043(4) 0.040(4) 0.027(4) -0.002(3) -0.005(3) 0.000(3)

loop_
_atom_type_symbol
_atom_type_description
_atom_type_scat_dispersion_real
_atom_type_scat_dispersion_imag
_atom_type_scat_source
C C 0.0033 0.0016 'International Tables Vol C Tables 4.2.6.8 and 6.1.1.4'
H H 0.0000 0.0000 'International Tables Vol C Tables 4.2.6.8 and 6.1.1.4'
O O 0.0106 0.0060 'International Tables Vol C Tables 4.2.6.8 and 6.1.1.4'
In In -0.7276 1.3100 'International Tables Vol C Tables 4.2.6.8 and 6.1.1.4'
N N 0.0061 0.0033 'International Tables Vol C Tables 4.2.6.8 and 6.1.1.4'

loop_
_geom_angle_atom_site_label_1
_geom_angle_atom_site_label_2
_geom_angle_atom_site_label_3
_geom_angle
_geom_angle_site_symmetry_1
_geom_angle_site_symmetry_3
O1 In1 O1 135.6(3) 2 28_544
O1 In1 O1 98.21(9) 2 .
O1 In1 O1 98.21(9) 28_544 .
O1 In1 O1 98.21(9) 2 3_655
O1 In1 O1 98.21(9) 28_544 3_655
O1 In1 O1 135.6(3) . 3_655
O1 In1 O2 56.36(18) 2 2
O1 In1 O2 87.5(2) 28_544 2
O1 In1 O2 77.95(19) . 2
O1 In1 O2 143.68(17) 3_655 2
O1 In1 O2 87.5(2) 2 28_544
O1 In1 O2 56.36(18) 28_544 28_544
O1 In1 O2 143.68(17) . 28_544
O1 In1 O2 77.95(19) 3_655 28_544
O2 In1 O2 75.7(3) 2 28_544
O1 In1 O2 143.68(17) 2 .
O1 In1 O2 77.95(19) 28_544 .
O1 In1 O2 56.36(18) . .
O1 In1 O2 87.5(2) 3_655 .
O2 In1 O2 128.58(17) 2 .
O2 In1 O2 128.58(17) 28_544 .
O1 In1 O2 77.95(19) 2 3_655
O1 In1 O2 143.68(17) 28_544 3_655
O1 In1 O2 87.5(2) . 3_655
O1 In1 O2 56.36(18) 3_655 3_655
O2 In1 O2 128.58(17) 2 3_655
O2 In1 O2 128.58(17) 28_544 3_655
O2 In1 O2 75.7(3) . 3_655
O1 In1 C1 28.19(18) 2 2
O1 In1 C1 112.4(2) 28_544 2
O1 In1 C1 87.82(19) . 2
O1 In1 C1 122.6(2) 3_655 2
O2 In1 C1 28.16(18) 2 2
O2 In1 C1 80.5(2) 28_544 2
O2 In1 C1 144.1(2) . 2
O2 In1 C1 103.61(18) 3_655 2
O1 In1 C1 112.4(2) 2 28_544
O1 In1 C1 28.19(18) 28_544 28_544
O1 In1 C1 122.6(2) . 28_544
O1 In1 C1 87.82(19) 3_655 28_544
O2 In1 C1 80.5(2) 2 28_544
O2 In1 C1 28.16(18) 28_544 28_544
O2 In1 C1 103.61(18) . 28_544
O2 In1 C1 144.1(2) 3_655 28_544
C1 In1 C1 97.1(3) 2 28_544
O1 In1 C1 87.82(19) 2 3_655
O1 In1 C1 122.6(2) 28_544 3_655
O1 In1 C1 112.4(2) . 3_655
O1 In1 C1 28.19(18) 3_655 3_655
O2 In1 C1 144.1(2) 2 3_655
O2 In1 C1 103.61(18) 28_544 3_655
O2 In1 C1 80.5(2) . 3_655
O2 In1 C1 28.16(18) 3_655 3_655
C1 In1 C1 116.01(16) 2 3_655
C1 In1 C1 116.00(16) 28_544 3_655
O1 In1 C1 122.6(2) 2 .
O1 In1 C1 87.82(19) 28_544 .
O1 In1 C1 28.19(18) . .
O1 In1 C1 112.4(2) 3_655 .
O2 In1 C1 103.61(18) 2 .
O2 In1 C1 144.1(2) 28_544 .
O2 In1 C1 28.16(18) . .
O2 In1 C1 80.5(2) 3_655 .
C1 In1 C1 116.01(16) 2 .
C1 In1 C1 116.00(16) 28_544 .
C1 In1 C1 97.1(3) 3_655 .
C1 O1 In1 97.5(4) . .
C1 O2 In1 85.9(4) . .
C3 C2 C3 120.8(7) . 40_554
C3 C2 C1 119.7(6) . .
C3 C2 C1 119.5(6) 40_554 .
O2 C1 O1 120.3(6) . .
O2 C1 C2 120.9(6) . .
O1 C1 C2 118.7(6) . .
O2 C1 In1 66.0(4) . .
O1 C1 In1 54.3(3) . .
C2 C1 In1 172.6(5) . .
C2 C3 C2 119.2(7) . 39
C2 C3 H3 120.4 . .
C2 C3 H3 120.4 39 .

loop_
_geom_bond_atom_site_label_1
_geom_bond_atom_site_label_2
_geom_bond_distance
_geom_bond_site_symmetry_2
In1 O1 2.155(5) 2
In1 O2 2.409(5) 2
In1 C1 2.630(7) 2
O1 C1 1.253(8) .
O2 C1 1.245(8) .
C2 C3 1.383(9) .
C2 C1 1.501(9) .
C3 C2 1.390(10) 39
C3 H3 0.9300 .
